data_4326593
loop_
_publ_author_name
'Christopher J. Adams'
'M. Carmen Mu\~noz'
'Rachel E. Waddington'
'Jos\'e Antonio Real'

_publ_section_title
;
 Cooperative Spin Transition in the Two-Dimensional Coordination Polymer
 [Fe(4,4'-bipyridine)2(NCX)2].4CHCl3 (X = S, Se)
;
_journal_name_full 'Inorganic Chemistry'
_journal_page_first 10633
_journal_page_last 10642
_journal_paper_doi 10.1021/ic200932w
_journal_volume 50
_journal_year 2011
_chemical_formula_sum 'C52 H40 Cl24 Fe2 N12 Se4'
_chemical_formula_weight 2111.30
_chemical_name_systematic
; 
 ? 
;
_space_group_IT_number 15
_symmetry_cell_setting monoclinic
_symmetry_space_group_name_Hall '-C 2yc'
_symmetry_space_group_name_H-M 'C 1 2/c 1'
_atom_sites_solution_hydrogens geom
_atom_sites_solution_primary direct
_atom_sites_solution_secondary difmap
_audit_creation_method SHELXL-97
_cell_angle_alpha 90.00
_cell_angle_beta 116.933(2)
_cell_angle_gamma 90.00
_cell_formula_units_Z 4
_cell_length_a 22.6930(19)
_cell_length_b 22.608(2)
_cell_length_c 17.2911(16)
_cell_measurement_temperature 100(2)
_cell_volume 7908.9(12)
_computing_cell_refinement 'Bruker SAINT'
_computing_data_collection 'Bruker APEX2'
_computing_data_reduction 'Bruker SAINT'
_computing_molecular_graphics 'Bruker SHELXTL'
_computing_publication_material 'Bruker SHELXTL'
_computing_structure_refinement 'SHELXL-97 (Sheldrick, 1997)'
_computing_structure_solution 'SHELXS-97 (Sheldrick, 1990)'
_diffrn_ambient_temperature 100(2)
_diffrn_measured_fraction_theta_full 0.998
_diffrn_measured_fraction_theta_max 0.998
_diffrn_measurement_device_type 'Bruker APEX-II CCD'
_diffrn_measurement_method '\f and \w scans'
_diffrn_radiation_monochromator graphite
_diffrn_radiation_source 'fine-focus sealed tube'
_diffrn_radiation_type MoK\a
_diffrn_radiation_wavelength 0.71073
_diffrn_reflns_av_R_equivalents 0.0000
_diffrn_reflns_av_sigmaI/netI 0.0586
_diffrn_reflns_limit_h_max 23
_diffrn_reflns_limit_h_min -26
_diffrn_reflns_limit_k_max 26
_diffrn_reflns_limit_k_min 0
_diffrn_reflns_limit_l_max 20
_diffrn_reflns_limit_l_min 0
_diffrn_reflns_number 6852
_diffrn_reflns_theta_full 24.62
_diffrn_reflns_theta_max 24.62
_diffrn_reflns_theta_min 1.35
_diffrn_standards_number 0
_exptl_absorpt_coefficient_mu 3.062
_exptl_absorpt_correction_T_max 0.8619
_exptl_absorpt_correction_T_min 0.7493
_exptl_absorpt_correction_type multi-scan
_exptl_absorpt_process_details Twinabs
_exptl_crystal_colour Orange
_exptl_crystal_density_diffrn 1.773
_exptl_crystal_description Prism
_exptl_crystal_F_000 4128
_exptl_crystal_size_max 0.10
_exptl_crystal_size_mid 0.10
_exptl_crystal_size_min 0.05
_refine_diff_density_max 1.372
_refine_diff_density_min -0.765
_refine_diff_density_rms 0.146
_refine_ls_extinction_method none
_refine_ls_goodness_of_fit_ref 1.050
_refine_ls_hydrogen_treatment constr
_refine_ls_matrix_type full
_refine_ls_number_parameters 429
_refine_ls_number_reflns 6853
_refine_ls_number_restraints 0
_refine_ls_restrained_S_all 1.050
_refine_ls_R_factor_all 0.0684
_refine_ls_R_factor_gt 0.0444
_refine_ls_shift/su_max 0.000
_refine_ls_shift/su_mean 0.000
_refine_ls_structure_factor_coef Fsqd
_refine_ls_weighting_details 'calc w=1/[\s^2^(Fo^2^)+(0.0594P)^2^+16.6439P] where P=(Fo^2^+2Fc^2^)/3'
_refine_ls_weighting_scheme calc
_refine_ls_wR_factor_gt 0.0980
_refine_ls_wR_factor_ref 0.1103
_reflns_number_gt 5613
_reflns_number_total 6853
_reflns_threshold_expression >2sigma(I)
_cod_data_source_file ic200932w_si_002_2.cif
_cod_data_source_block NCSe@100K
_cod_database_code 4326593

loop_
_symmetry_equiv_pos_as_xyz
'x, y, z'
'-x, y, -z+1/2'
'x+1/2, y+1/2, z'
'-x+1/2, y+1/2, -z+1/2'
'-x, -y, -z'
'x, -y, z-1/2'
'-x+1/2, -y+1/2, -z'
'x+1/2, -y+1/2, z-1/2'

loop_
_atom_site_label
_atom_site_type_symbol
_atom_site_fract_x
_atom_site_fract_y
_atom_site_fract_z
_atom_site_U_iso_or_equiv
_atom_site_adp_type
_atom_site_occupancy
_atom_site_symmetry_multiplicity
_atom_site_calc_flag
_atom_site_refinement_flags
Fe1 Fe 0.5000 0.09312(6) 0.7500 0.0095(3) Uani 1 2 d S
Fe2 Fe 1.0000 0.09258(6) 0.7500 0.0095(3) Uani 1 2 d S
Se1 Se 0.40333(4) 0.08663(3) 0.43374(4) 0.02303(18) Uani 1 1 d .
Se2 Se 0.92540(4) 0.09666(3) 0.42847(4) 0.02264(18) Uani 1 1 d .
N1 N 0.5869(2) 0.0931(2) 0.7462(3) 0.0102(11) Uani 1 1 d .
N3 N 0.5000 0.1808(3) 0.7500 0.0081(15) Uani 1 2 d S
N2 N 0.5000 0.0053(3) 0.7500 0.0118(16) Uani 1 2 d S
N4 N 0.4551(2) 0.0931(2) 0.6243(3) 0.0114(11) Uani 1 1 d .
N5 N 0.8994(3) 0.0895(2) 0.7452(3) 0.0150(12) Uani 1 1 d .
N7 N 0.5000 0.4949(3) 0.7500 0.0121(16) Uani 1 2 d S
N8 N 0.9566(2) 0.0963(2) 0.6138(3) 0.0119(11) Uani 1 1 d .
N6 N 0.5000 -0.3087(3) 0.7500 0.0105(16) Uani 1 2 d S
C1 C 0.5963(3) 0.0629(3) 0.6856(4) 0.0152(15) Uani 1 1 d .
H1 H 0.5601 0.0411 0.6438 0.018 Uiso 1 1 calc R
C2 C 0.6553(3) 0.0615(3) 0.6803(4) 0.0168(15) Uani 1 1 d .
H2 H 0.6587 0.0407 0.6347 0.020 Uiso 1 1 calc R
C3 C 0.7099(3) 0.0914(3) 0.7439(4) 0.0146(14) Uani 1 1 d .
C4 C 0.7008(3) 0.1225(3) 0.8063(4) 0.0156(14) Uani 1 1 d .
H4 H 0.7365 0.1440 0.8496 0.019 Uiso 1 1 calc R
C5 C 0.6394(3) 0.1222(3) 0.8055(4) 0.0157(15) Uani 1 1 d .
H5 H 0.6342 0.1438 0.8492 0.019 Uiso 1 1 calc R
C6 C 0.7752(3) 0.0903(3) 0.7431(4) 0.0149(14) Uani 1 1 d .
C7 C 0.7823(3) 0.1072(3) 0.6706(4) 0.0180(16) Uani 1 1 d .
H7 H 0.7448 0.1187 0.6189 0.022 Uiso 1 1 calc R
C8 C 0.8447(3) 0.1071(3) 0.6744(4) 0.0145(14) Uani 1 1 d .
H8 H 0.8491 0.1199 0.6250 0.017 Uiso 1 1 calc R
C9 C 0.8916(3) 0.0713(3) 0.8135(4) 0.0188(15) Uani 1 1 d .
H9 H 0.9293 0.0573 0.8631 0.023 Uiso 1 1 calc R
C10 C 0.8314(3) 0.0719(3) 0.8152(4) 0.0160(15) Uani 1 1 d .
H10 H 0.8286 0.0597 0.8659 0.019 Uiso 1 1 calc R
C11 C 0.5536(3) -0.0262(3) 0.8063(4) 0.0163(14) Uani 1 1 d .
H11 H 0.5914 -0.0054 0.8468 0.020 Uiso 1 1 calc R
C12 C 0.5547(3) -0.0873(3) 0.8064(4) 0.0194(15) Uani 1 1 d .
H12 H 0.5934 -0.1077 0.8455 0.023 Uiso 1 1 calc R
C13 C 0.5000 -0.1189(4) 0.7500 0.0116(19) Uani 1 2 d S
C14 C 0.5000 -0.1841(4) 0.7500 0.016(2) Uani 1 2 d S
C15 C 0.5443(3) -0.2162(3) 0.7306(4) 0.0148(14) Uani 1 1 d .
H15 H 0.5759 -0.1963 0.7181 0.018 Uiso 1 1 calc R
C16 C 0.5414(3) -0.2771(3) 0.7298(4) 0.0164(15) Uani 1 1 d .
H16 H 0.5705 -0.2981 0.7140 0.020 Uiso 1 1 calc R
C17 C 0.4867(3) 0.2127(3) 0.8065(4) 0.0132(14) Uani 1 1 d .
H17 H 0.4768 0.1916 0.8467 0.016 Uiso 1 1 calc R
C18 C 0.4866(3) 0.2732(3) 0.8100(4) 0.0144(14) Uani 1 1 d .
H18 H 0.4776 0.2932 0.8519 0.017 Uiso 1 1 calc R
C19 C 0.5000 0.3048(4) 0.7500 0.015(2) Uani 1 2 d S
C20 C 0.5000 0.3706(4) 0.7500 0.0099(18) Uani 1 2 d S
C21 C 0.5304(3) 0.4028(3) 0.8270(4) 0.0170(14) Uani 1 1 d .
H21 H 0.5514 0.3830 0.8813 0.020 Uiso 1 1 calc R
C22 C 0.5295(3) 0.4635(3) 0.8232(4) 0.0189(15) Uani 1 1 d .
H22 H 0.5513 0.4846 0.8763 0.023 Uiso 1 1 calc R
C23 C 0.4343(3) 0.0901(3) 0.5507(4) 0.0150(14) Uani 1 1 d .
C24 C 0.9441(3) 0.0969(3) 0.5408(4) 0.0152(15) Uani 1 1 d .
C25 C 0.6247(3) 0.2459(3) 0.0678(4) 0.0218(16) Uani 1 1 d .
H25A H 0.5981 0.2090 0.0580 0.026 Uiso 1 1 calc R
C26 C 0.5970(3) 0.2430(3) 0.5314(4) 0.0219(16) Uani 1 1 d .
H26A H 0.5704 0.2779 0.5326 0.026 Uiso 1 1 calc R
C27 C 0.7191(4) 0.3866(3) 0.8698(5) 0.0258(17) Uani 1 1 d .
H27A H 0.7644 0.3817 0.8745 0.031 Uiso 1 1 calc R
C28 C 0.7463(4) 0.4036(4) 0.6090(5) 0.0327(19) Uani 1 1 d .
H28A H 0.7000 0.3948 0.5980 0.039 Uiso 1 1 calc R
Cl1 Cl 0.68197(8) 0.25057(9) 0.17975(12) 0.0281(4) Uani 1 1 d .
Cl2 Cl 0.66755(10) 0.24260(10) 0.00486(13) 0.0368(5) Uani 1 1 d .
Cl3 Cl 0.57085(9) 0.30697(8) 0.03745(12) 0.0256(4) Uani 1 1 d .
Cl4 Cl 0.62661(10) 0.25717(9) 0.45481(12) 0.0326(5) Uani 1 1 d .
Cl5 Cl 0.66269(10) 0.23385(9) 0.63575(12) 0.0373(5) Uani 1 1 d .
Cl6 Cl 0.54512(9) 0.18081(8) 0.50012(12) 0.0290(4) Uani 1 1 d .
Cl7 Cl 0.68403(12) 0.45072(10) 0.80975(15) 0.0446(6) Uani 1 1 d .
Cl8 Cl 0.67148(9) 0.32457(9) 0.81552(13) 0.0342(5) Uani 1 1 d .
Cl9 Cl 0.72607(12) 0.39178(10) 0.97426(13) 0.0467(6) Uani 1 1 d .
Cl10 Cl 0.79548(10) 0.41076(12) 0.72132(13) 0.0462(6) Uani 1 1 d .
Cl11 Cl 0.77484(10) 0.34434(9) 0.56872(14) 0.0406(5) Uani 1 1 d .
Cl12 Cl 0.74585(13) 0.46887(11) 0.55502(16) 0.0533(6) Uani 1 1 d .

loop_
_atom_site_aniso_label
_atom_site_aniso_U_11
_atom_site_aniso_U_22
_atom_site_aniso_U_33
_atom_site_aniso_U_23
_atom_site_aniso_U_13
_atom_site_aniso_U_12
Fe1 0.0065(6) 0.0082(7) 0.0142(6) 0.000 0.0051(5) 0.000
Fe2 0.0077(6) 0.0082(7) 0.0135(6) 0.000 0.0056(5) 0.000
Se1 0.0273(4) 0.0208(4) 0.0162(3) -0.0025(3) 0.0056(3) 0.0010(3)
Se2 0.0250(4) 0.0275(4) 0.0172(3) -0.0008(3) 0.0111(3) -0.0008(3)
N1 0.006(3) 0.004(3) 0.023(3) -0.001(2) 0.008(2) 0.001(2)
N3 0.005(4) 0.011(4) 0.010(4) 0.000 0.005(3) 0.000
N2 0.006(4) 0.016(4) 0.016(4) 0.000 0.006(3) 0.000
N4 0.009(3) 0.013(3) 0.014(3) 0.000(2) 0.007(2) 0.000(2)
N5 0.015(3) 0.011(3) 0.019(3) 0.003(3) 0.008(2) 0.001(2)
N7 0.005(4) 0.014(4) 0.020(4) 0.000 0.007(3) 0.000
N8 0.010(3) 0.014(3) 0.014(3) 0.002(2) 0.008(2) 0.003(2)
N6 0.009(4) 0.012(4) 0.010(4) 0.000 0.003(3) 0.000
C1 0.008(3) 0.014(4) 0.023(4) 0.002(3) 0.006(3) 0.001(3)
C2 0.016(4) 0.013(4) 0.025(4) 0.001(3) 0.013(3) 0.003(3)
C3 0.008(3) 0.017(4) 0.020(3) 0.006(3) 0.008(3) -0.002(3)
C4 0.011(3) 0.012(4) 0.025(4) 0.001(3) 0.010(3) 0.001(3)
C5 0.017(4) 0.008(3) 0.022(4) 0.005(3) 0.009(3) -0.001(3)
C6 0.014(3) 0.011(3) 0.026(4) -0.010(3) 0.014(3) -0.005(3)
C7 0.011(3) 0.027(4) 0.016(3) 0.003(3) 0.006(3) 0.005(3)
C8 0.016(3) 0.010(4) 0.020(4) 0.002(3) 0.010(3) 0.002(3)
C9 0.013(3) 0.019(4) 0.020(4) 0.001(3) 0.003(3) 0.000(3)
C10 0.016(4) 0.011(4) 0.020(4) 0.000(3) 0.007(3) -0.005(3)
C11 0.012(3) 0.014(4) 0.021(4) 0.000(3) 0.006(3) 0.002(3)
C12 0.012(3) 0.014(4) 0.028(4) 0.001(3) 0.006(3) 0.005(3)
C13 0.011(5) 0.013(5) 0.020(5) 0.000 0.014(4) 0.000
C14 0.021(5) 0.016(5) 0.009(5) 0.000 0.006(4) 0.000
C15 0.018(3) 0.011(3) 0.020(4) 0.005(3) 0.013(3) 0.003(3)
C16 0.014(3) 0.014(4) 0.023(4) 0.000(3) 0.011(3) 0.000(3)
C17 0.008(3) 0.018(4) 0.017(3) -0.002(3) 0.008(3) -0.002(3)
C18 0.018(3) 0.018(4) 0.008(3) -0.003(3) 0.007(3) 0.001(3)
C19 0.012(5) 0.018(5) 0.015(5) 0.000 0.007(4) 0.000
C20 0.006(4) 0.011(5) 0.013(5) 0.000 0.005(4) 0.000
C21 0.019(3) 0.018(4) 0.013(3) 0.002(3) 0.007(3) 0.003(3)
C22 0.017(4) 0.016(4) 0.026(4) -0.003(3) 0.011(3) -0.003(3)
C23 0.002(3) 0.015(3) 0.024(4) 0.002(3) 0.002(3) -0.001(3)
C24 0.008(3) 0.010(4) 0.027(4) 0.005(3) 0.007(3) 0.007(3)
C25 0.020(4) 0.027(4) 0.022(4) -0.002(3) 0.012(3) -0.006(3)
C26 0.028(4) 0.017(4) 0.023(4) 0.002(3) 0.013(3) 0.007(3)
C27 0.025(4) 0.018(4) 0.031(4) 0.002(3) 0.010(3) 0.001(3)
C28 0.027(4) 0.037(5) 0.035(4) 0.008(4) 0.015(4) 0.002(4)
Cl1 0.0186(9) 0.0353(11) 0.0282(9) 0.0035(9) 0.0087(7) -0.0001(8)
Cl2 0.0405(12) 0.0432(13) 0.0396(11) -0.0009(10) 0.0296(10) 0.0036(10)
Cl3 0.0263(10) 0.0218(10) 0.0279(10) 0.0000(8) 0.0116(8) 0.0054(7)
Cl4 0.0339(10) 0.0381(12) 0.0305(10) 0.0016(9) 0.0187(9) -0.0058(9)
Cl5 0.0364(11) 0.0408(13) 0.0248(10) 0.0019(9) 0.0051(9) 0.0033(9)
Cl6 0.0322(11) 0.0261(10) 0.0327(11) 0.0004(8) 0.0180(9) -0.0038(9)
Cl7 0.0494(13) 0.0352(12) 0.0577(14) 0.0212(11) 0.0317(12) 0.0154(11)
Cl8 0.0243(10) 0.0329(12) 0.0394(11) -0.0116(9) 0.0092(9) -0.0018(8)
Cl9 0.0736(16) 0.0389(13) 0.0251(10) -0.0031(9) 0.0202(11) 0.0027(11)
Cl10 0.0344(11) 0.0769(17) 0.0287(11) -0.0050(11) 0.0156(9) 0.0007(12)
Cl11 0.0366(12) 0.0362(12) 0.0436(12) -0.0093(10) 0.0135(10) -0.0065(10)
Cl12 0.0705(17) 0.0416(13) 0.0586(15) 0.0137(12) 0.0386(13) 0.0103(12)

loop_
_atom_type_symbol
_atom_type_description
_atom_type_scat_dispersion_real
_atom_type_scat_dispersion_imag
_atom_type_scat_source
C C 0.0033 0.0016 'International Tables Vol C Tables 4.2.6.8 and 6.1.1.4'
H H 0.0000 0.0000 'International Tables Vol C Tables 4.2.6.8 and 6.1.1.4'
N N 0.0061 0.0033 'International Tables Vol C Tables 4.2.6.8 and 6.1.1.4'
Se Se -0.0929 2.2259 'International Tables Vol C Tables 4.2.6.8 and 6.1.1.4'
Cl Cl 0.1484 0.1585 'International Tables Vol C Tables 4.2.6.8 and 6.1.1.4'
Fe Fe 0.3463 0.8444 'International Tables Vol C Tables 4.2.6.8 and 6.1.1.4'

loop_
_geom_angle_atom_site_label_1
_geom_angle_atom_site_label_2
_geom_angle_atom_site_label_3
_geom_angle
_geom_angle_site_symmetry_1
_geom_angle_site_symmetry_3
N4 Fe1 N4 180.0(5) 2_656 .
N4 Fe1 N3 89.99(16) 2_656 .
N4 Fe1 N3 89.99(16) . .
N4 Fe1 N2 90.01(16) 2_656 .
N4 Fe1 N2 90.01(16) . .
N3 Fe1 N2 180.000(1) . .
N4 Fe1 N1 89.4(2) 2_656 2_656
N4 Fe1 N1 90.6(2) . 2_656
N3 Fe1 N1 90.04(15) . 2_656
N2 Fe1 N1 89.96(16) . 2_656
N4 Fe1 N1 90.6(2) 2_656 .
N4 Fe1 N1 89.4(2) . .
N3 Fe1 N1 90.04(16) . .
N2 Fe1 N1 89.96(15) . .
N1 Fe1 N1 179.9(3) 2_656 .
N8 Fe2 N8 175.4(3) . 2_756
N8 Fe2 N7 92.29(15) . 3_545
N8 Fe2 N7 92.29(15) 2_756 3_545
N8 Fe2 N6 87.70(15) . 3
N8 Fe2 N6 87.71(15) 2_756 3
N7 Fe2 N6 179.997(1) 3_545 3
N8 Fe2 N5 89.7(2) . 2_756
N8 Fe2 N5 90.5(2) 2_756 2_756
N7 Fe2 N5 88.22(15) 3_545 2_756
N6 Fe2 N5 91.77(15) 3 2_756
N8 Fe2 N5 90.5(2) . .
N8 Fe2 N5 89.7(2) 2_756 .
N7 Fe2 N5 88.22(15) 3_545 .
N6 Fe2 N5 91.78(15) 3 .
N5 Fe2 N5 176.4(3) 2_756 .
C5 N1 C1 116.5(5) . .
C5 N1 Fe1 121.4(4) . .
C1 N1 Fe1 122.1(4) . .
C17 N3 C17 115.7(8) . 2_656
C17 N3 Fe1 122.2(4) . .
C17 N3 Fe1 122.2(4) 2_656 .
C11 N2 C11 117.2(8) . 2_656
C11 N2 Fe1 121.4(4) . .
C11 N2 Fe1 121.4(4) 2_656 .
C23 N4 Fe1 172.8(5) . .
C9 N5 C8 117.2(5) . .
C9 N5 Fe2 121.1(4) . .
C8 N5 Fe2 121.8(4) . .
C22 N7 C22 115.8(8) . 2_656
C22 N7 Fe2 122.1(4) . 3_455
C22 N7 Fe2 122.1(4) 2_656 3_455
C24 N8 Fe2 167.9(5) . .
C16 N6 C16 115.9(8) 2_656 .
C16 N6 Fe2 122.0(4) 2_656 3_445
C16 N6 Fe2 122.0(4) . 3_445
N1 C1 C2 124.3(6) . .
C1 C2 C3 118.3(6) . .
C4 C3 C2 117.9(6) . .
C4 C3 C6 121.2(6) . .
C2 C3 C6 120.9(6) . .
C3 C4 C5 119.6(6) . .
N1 C5 C4 123.3(6) . .
C10 C6 C7 117.3(6) . .
C10 C6 C3 120.8(6) . .
C7 C6 C3 121.9(6) . .
C8 C7 C6 119.4(6) . .
N5 C8 C7 122.9(6) . .
N5 C9 C10 123.0(6) . .
C9 C10 C6 120.1(6) . .
N2 C11 C12 122.2(6) . .
C13 C12 C11 120.4(6) . .
C12 C13 C12 117.7(8) . 2_656
C12 C13 C14 121.2(4) . .
C12 C13 C14 121.2(4) 2_656 .
C15 C14 C15 117.4(8) . 2_656
C15 C14 C13 121.3(4) . .
C15 C14 C13 121.3(4) 2_656 .
C16 C15 C14 119.0(6) . .
N6 C16 C15 124.2(6) . .
N3 C17 C18 124.7(6) . .
C17 C18 C19 118.1(6) . .
C18 C19 C18 118.8(8) . 2_656
C18 C19 C20 120.6(4) . .
C18 C19 C20 120.6(4) 2_656 .
C21 C20 C21 117.2(8) . 2_656
C21 C20 C19 121.4(4) . .
C21 C20 C19 121.4(4) 2_656 .
C22 C21 C20 119.0(6) . .
N7 C22 C21 124.5(7) . .
N4 C23 Se1 178.3(6) . .
N8 C24 Se2 179.0(6) . .
Cl3 C25 Cl2 110.7(4) . .
Cl3 C25 Cl1 110.2(4) . .
Cl2 C25 Cl1 109.8(4) . .
Cl6 C26 Cl5 111.1(4) . .
Cl6 C26 Cl4 110.2(4) . .
Cl5 C26 Cl4 111.0(4) . .
Cl9 C27 Cl7 111.3(4) . .
Cl9 C27 Cl8 110.6(4) . .
Cl7 C27 Cl8 109.9(4) . .
Cl12 C28 Cl10 111.2(5) . .
Cl12 C28 Cl11 110.2(4) . .
Cl10 C28 Cl11 110.2(4) . .

loop_
_geom_bond_atom_site_label_1
_geom_bond_atom_site_label_2
_geom_bond_distance
_geom_bond_site_symmetry_2
Fe1 N4 1.938(5) 2_656
Fe1 N4 1.938(5) .
Fe1 N3 1.982(7) .
Fe1 N2 1.986(7) .
Fe1 N1 2.003(4) 2_656
Fe1 N1 2.003(4) .
Fe2 N8 2.104(5) .
Fe2 N8 2.104(5) 2_756
Fe2 N7 2.208(7) 3_545
Fe2 N6 2.233(7) 3
Fe2 N5 2.247(5) 2_756
Fe2 N5 2.247(5) .
Se1 C23 1.817(6) .
Se2 C24 1.791(7) .
N1 C5 1.341(8) .
N1 C1 1.346(8) .
N3 C17 1.353(7) .
N3 C17 1.353(7) 2_656
N2 C11 1.363(7) .
N2 C11 1.363(7) 2_656
N4 C23 1.142(8) .
N5 C9 1.335(8) .
N5 C8 1.350(8) .
N7 C22 1.337(8) .
N7 C22 1.337(8) 2_656
N7 Fe2 2.208(7) 3_455
N8 C24 1.160(8) .
N6 C16 1.346(7) 2_656
N6 C16 1.346(8) .
N6 Fe2 2.233(7) 3_445
C1 C2 1.382(9) .
C2 C3 1.403(10) .
C3 C4 1.379(9) .
C3 C6 1.490(8) .
C4 C5 1.389(9) .
C6 C10 1.383(9) .
C6 C7 1.387(9) .
C7 C8 1.386(9) .
C9 C10 1.380(9) .
C11 C12 1.383(9) .
C12 C13 1.381(8) .
C13 C12 1.381(8) 2_656
C13 C14 1.472(13) .
C14 C15 1.398(8) .
C14 C15 1.398(8) 2_656
C15 C16 1.379(9) .
C17 C18 1.370(9) .
C18 C19 1.402(8) .
C19 C18 1.402(8) 2_656
C19 C20 1.488(12) .
C20 C21 1.394(8) .
C20 C21 1.394(8) 2_656
C21 C22 1.374(10) .
C25 Cl3 1.758(7) .
C25 Cl2 1.760(7) .
C25 Cl1 1.780(7) .
C26 Cl6 1.755(7) .
C26 Cl5 1.756(7) .
C26 Cl4 1.764(7) .
C27 Cl9 1.745(8) .
C27 Cl7 1.749(7) .
C27 Cl8 1.760(8) .
C28 Cl12 1.743(8) .
C28 Cl10 1.754(8) .
C28 Cl11 1.763(8) .
